data_2300101
loop_
_publ_author_name
'Chao-Nan, Xu'
'Wen-Sheng Shi'

_publ_section_title
;
 Observation of orientational disorder in the hexagonal stuffed
 tridymite Sr~0.864~Eu~0.136~Al~2~O~4~ by the maximum-entropy method
;
_journal_issue 5
_journal_name_full 'Journal of Applied Crystallography'
_journal_page_first 698
_journal_page_last 702
_journal_paper_doi 10.1107/S002188980401430X
_journal_volume 37
_journal_year 2004
_chemical_formula_analytical 'Sr0.864(3) Eu0.136 Al2 O4'
_chemical_formula_moiety 'Al2 Eu0.136 O4 Sr0.864'
_chemical_formula_structural '(Sr0.864 Eu0.136 O) (Al2O3)'
_chemical_formula_sum 'Al2 Eu0.136 O4 Sr0.864'
_chemical_formula_weight 214.3309
_chemical_name_common 'strontium europium aluminate'
_chemical_name_systematic
;
strontium europium aluminate
;
_space_group_IT_number 182
_symmetry_cell_setting hexagonal
_symmetry_space_group_name_Hall 'P 6c 2c'
_symmetry_space_group_name_H-M 'P 63 2 2'
_cell_angle_alpha 90.0
_cell_angle_beta 90.0
_cell_angle_gamma 120.0
_cell_formula_units_Z 2
_cell_length_a 5.11635(10)
_cell_length_b 5.11635(10)
_cell_length_c 8.3673(2)
_cell_measurement_temperature 297
_cell_volume 189.687(7)
_computing_cell_refinement 'PowderX (Dong, 1999) developed by C. Dong'
_computing_molecular_graphics 'VENUS (Izumi & Dilanian, 2002) developed by F. Izumi et al.'
_computing_structure_refinement 'RIETAN-2000 (Izumi et al., 2000) developed by F. Izumi'
_diffrn_ambient_temperature 297
_diffrn_radiation_monochromator 'Si(111) double-crystal monochrometor'
_diffrn_radiation_wavelength 0.77571
_exptl_absorpt_coefficient_mu 4.8
_exptl_crystal_density_diffrn 3.73
_exptl_crystal_density_method 'not measured'
_exptl_crystal_F_000 198
_refine_ls_extinction_method none
_refine_ls_goodness_of_fit_all 1.80
_refine_ls_hydrogen_treatment none
_refine_ls_number_constraints 1
_refine_ls_number_parameters 28
_refine_ls_structure_factor_coef Inet
_cod_data_source_file pd5014.cif
_cod_data_source_block SEAO
_cod_original_cell_volume 189.689(6)
_cod_original_sg_symbol_Hall 'P6c 2c'
_cod_database_code 2300101

loop_
_symmetry_equiv_pos_site_id
_symmetry_equiv_pos_as_xyz
1 x,y,z
2 -y,x-y,z
3 -x+y,-x,z
4 -x,-y,z+1/2
5 y,-x+y,z+1/2
6 x-y,x,z+1/2
7 y,x,-z
8 x-y,-y,-z
9 -x,-x+y,-z
10 -y,-x,-z+1/2
11 -x+y,y,-z+1/2
12 x,x-y,-z+1/2

loop_
_atom_site_label
_atom_site_fract_x
_atom_site_fract_y
_atom_site_fract_z
_atom_site_thermal_displace_type
_atom_site_occupancy
_atom_site_type_symbol
Sr 0 0 0.25 Biso 0.864(3) Sr
Eu 0 0 0.25 Biso 0.136 Eu
Al 0.33333 0.66667 0.94731 Biso 1.0 Al
O1 0.4074(6) 0.81477 0.75 Biso 0.333 O
O2 0.36026(6) 0.0012(9) 0.0435(4) Biso 0.500 O

loop_
_atom_type_symbol
_atom_type_description
_atom_type_scat_dispersion_real
_atom_type_scat_dispersion_imag
_atom_type_scat_source
Sr Sr -4.473 .539 'Lawrence Livermore National Laboratory homepage'
Eu Eu -0.068 4.306 'Lawrence Livermore National Laboratory homepage'
Al Al 0.077 .063 'Lawrence Livermore National Laboratory homepage'
O O 0.014 .008 'Lawrence Livermore National Laboratory homepage'
